data_7063692
loop_
_publ_author_name
'Lin, Min-Quan'
'Duan, Meng-Fan'
'Mao, Jiang-Gao'
'Yang, Bing-Ping'

_publ_section_title
;
 K2Na(I3O8)3: a promising mid-infrared birefringent material with two
 different structures of octaoxotriiodate(v) polyanions
;
_journal_issue 15
_journal_name_full 'New Journal of Chemistry'
_journal_page_first 6103
_journal_page_last 6108
_journal_paper_doi 10.1039/D5NJ00763A
_journal_volume 49
_journal_year 2025
_chemical_formula_moiety 'I9 K2 Na O24'
_chemical_formula_sum 'I9 K2 Na O24'
_chemical_formula_weight 1627.29
_space_group_crystal_system orthorhombic
_space_group_IT_number 52
_space_group_name_Hall '-P 2a 2bc'
_space_group_name_H-M_alt 'P n n a'
_atom_sites_solution_primary iterative
_audit_creation_date 2024-12-23
_audit_creation_method
;
Olex2 1.3
(compiled 2020.11.12 svn.r5f609507 for OlexSys, GUI svn.r6408)
;
_audit_update_record
;
2025-01-22 deposited with the CCDC.	2025-03-13 downloaded from the CCDC.
;
_cell_angle_alpha 90
_cell_angle_beta 90
_cell_angle_gamma 90
_cell_formula_units_Z 4
_cell_length_a 11.6040(11)
_cell_length_b 24.366(2)
_cell_length_c 8.4503(7)
_cell_measurement_reflns_used 4638
_cell_measurement_temperature 296.3(5)
_cell_measurement_theta_max 29.7930
_cell_measurement_theta_min 3.3560
_cell_volume 2389.3(4)
_computing_cell_refinement 'CrysAlisPro 1.171.42.63a (Rigaku OD, 2022)'
_computing_data_collection 'CrysAlisPro 1.171.42.63a (Rigaku OD, 2022)'
_computing_data_reduction 'CrysAlisPro 1.171.42.63a (Rigaku OD, 2022)'
_computing_molecular_graphics 'Olex2 1.3 (Dolomanov et al., 2009)'
_computing_publication_material 'Olex2 1.3 (Dolomanov et al., 2009)'
_computing_structure_refinement 'olex2.refine 1.3 (Bourhis et al., 2015)'
_computing_structure_solution 'olex2.solve 1.3 (Bourhis et al., 2015)'
_diffrn_ambient_environment air
_diffrn_ambient_temperature 296.3(5)
_diffrn_detector 'CCD plate'
_diffrn_detector_area_resol_mean 10.3468
_diffrn_detector_type Atlas
_diffrn_measured_fraction_theta_full 0.999
_diffrn_measured_fraction_theta_max 0.882
_diffrn_measurement_details
;
List of Runs (angles in degrees, time in seconds):

  # Type    Start    End  Width  t~exp~   \w     \q     \k     \f   Frames
#--------------------------------------------------------------------------
  1  \w    -20.00  31.00   1.00    6.96    --    9.10 -61.00-126.00   51
  2  \w    -19.00  35.00   1.00    6.96    --    9.10-100.00 141.00   54
  3  \w    -12.00  46.00   1.00    6.96    --    9.10 -99.00  30.00   58
  4  \w     -8.00  19.00   1.00    6.96    --   -9.33 -99.00 -30.00   27
;
_diffrn_measurement_device 'four-circle diffractometer'
_diffrn_measurement_device_type 'SuperNova, Dual, Cu at home/near, Atlas'
_diffrn_measurement_method '\w scans'
_diffrn_orient_matrix_type 'CrysAlisPro convention (1999,Acta A55,543-557)'
_diffrn_orient_matrix_UB_11 -0.0563099000
_diffrn_orient_matrix_UB_12 -0.0112942000
_diffrn_orient_matrix_UB_13 0.0019991000
_diffrn_orient_matrix_UB_21 -0.0143471000
_diffrn_orient_matrix_UB_22 0.0175441000
_diffrn_orient_matrix_UB_23 0.0640086000
_diffrn_orient_matrix_UB_31 -0.0189494000
_diffrn_orient_matrix_UB_32 0.0203284000
_diffrn_orient_matrix_UB_33 -0.0541391000
_diffrn_radiation_monochromator mirror
_diffrn_radiation_probe x-ray
_diffrn_radiation_type 'Mo K\a'
_diffrn_radiation_wavelength 0.71073
_diffrn_reflns_av_R_equivalents 0.0564
_diffrn_reflns_av_unetI/netI 0.0485
_diffrn_reflns_Laue_measured_fraction_full 0.999
_diffrn_reflns_Laue_measured_fraction_max 0.882
_diffrn_reflns_limit_h_max 15
_diffrn_reflns_limit_h_min -15
_diffrn_reflns_limit_k_max 30
_diffrn_reflns_limit_k_min -29
_diffrn_reflns_limit_l_max 9
_diffrn_reflns_limit_l_min -10
_diffrn_reflns_number 12880
_diffrn_reflns_point_group_measured_fraction_full 0.999
_diffrn_reflns_point_group_measured_fraction_max 0.882
_diffrn_reflns_theta_full 25.242
_diffrn_reflns_theta_max 29.798
_diffrn_reflns_theta_min 2.551
_diffrn_source 'micro-focus sealed X-ray tube'
_diffrn_source_type 'SuperNova (Mo) X-ray Source'
_exptl_absorpt_coefficient_mu 12.149
_exptl_absorpt_correction_T_max 1.00000
_exptl_absorpt_correction_T_min 0.26627
_exptl_absorpt_correction_type multi-scan
_exptl_absorpt_process_details
;
CrysAlisPro 1.171.42.63a (Rigaku Oxford Diffraction, 2022)
Empirical absorption correction using spherical harmonics,
implemented in SCALE3 ABSPACK scaling algorithm.
;
_exptl_crystal_colour 'clear colourless'
_exptl_crystal_colour_lustre clear
_exptl_crystal_colour_primary colourless
_exptl_crystal_density_diffrn 4.524
_exptl_crystal_description block
_exptl_crystal_F_000 2872
_refine_diff_density_max 1.657
_refine_diff_density_min -1.780
_refine_diff_density_rms 0.347
_refine_ls_extinction_coef 0.00034(2)
_refine_ls_extinction_expression Fc^*^=kFc[1+0.001xFc^2^\l^3^/sin(2\q)]^-1/4^
_refine_ls_extinction_method SHELXL
_refine_ls_goodness_of_fit_ref 1.049
_refine_ls_hydrogen_treatment undef
_refine_ls_matrix_type full
_refine_ls_number_parameters 166
_refine_ls_number_reflns 3013
_refine_ls_number_restraints 0
_refine_ls_restrained_S_all 1.049
_refine_ls_R_factor_all 0.0501
_refine_ls_R_factor_gt 0.0349
_refine_ls_shift/su_max 0.001
_refine_ls_shift/su_mean 0.000
_refine_ls_structure_factor_coef Fsqd
_refine_ls_weighting_details
;
 w=1/[\s^2^(Fo^2^)+(0.0354P)^2^]
 where P=(Fo^2^+2Fc^2^)/3
;
_refine_ls_weighting_scheme calc
_refine_ls_wR_factor_gt 0.0716
_refine_ls_wR_factor_ref 0.0811
_reflns_Friedel_coverage 0.000
_reflns_number_gt 2420
_reflns_number_total 3013
_reflns_threshold_expression 'I > 2\s(I)'
_cod_data_source_file d5nj00763a2.cif
_cod_data_source_block K2Na(I3O8)3
_cod_depositor_comments 'Adding full bibliography for 7063692.cif.'
_cod_original_cell_volume 2389.2(4)
_cod_database_code 7063692
_shelxl_version_number 2013-2
_shelx_space_group_comment
;
The symmetry employed for this shelxl refinement is uniquely defined
by the following loop, which should always be used as a source of
symmetry information in preference to the above space-group names.
They are only intended as comments.
;
_reflns_odcompleteness_completeness 99.82
_reflns_odcompleteness_iscentric 1
_reflns_odcompleteness_theta 26.32
_olex2_refinement_description
;
;
_olex2_submission_special_instructions 'No special instructions were received'
_oxdiff_exptl_absorpt_empirical_details
;
Empirical correction (ABSPACK) includes:
- Absorption correction using spherical harmonics
- Frame scaling
;
_oxdiff_exptl_absorpt_empirical_full_max 2.143
_oxdiff_exptl_absorpt_empirical_full_min 0.489

loop_
_space_group_symop_operation_xyz
'x, y, z'
'-x+1/2, -y, z'
'-x+1/2, y+1/2, -z+1/2'
'x, -y+1/2, -z+1/2'
'-x, -y, -z'
'x-1/2, y, -z'
'x-1/2, -y-1/2, z-1/2'
'-x, y-1/2, z-1/2'

loop_
_atom_site_label
_atom_site_type_symbol
_atom_site_fract_x
_atom_site_fract_y
_atom_site_fract_z
_atom_site_U_iso_or_equiv
_atom_site_adp_type
_atom_site_occupancy
_atom_site_site_symmetry_order
_atom_site_calc_flag
_atom_site_refinement_flags_posn
_atom_site_refinement_flags_adp
_atom_site_refinement_flags_occupancy
_atom_site_disorder_assembly
_atom_site_disorder_group
I3 I 0.49914(4) 0.56817(2) 0.27581(5) 0.01336(12) Uani 1 1 d . . . . .
I4 I 0.44901(4) 0.42458(2) 0.24042(5) 0.01274(12) Uani 1 1 d . . . . .
I5 I 0.32920(4) 0.32752(2) 0.46883(5) 0.01296(12) Uani 1 1 d . . . . .
I1 I 0.90648(5) 0.7500 0.2500 0.01180(15) Uani 1 2 d S T P . .
I2 I 0.77953(4) 0.66314(2) -0.00867(5) 0.01301(12) Uani 1 1 d . . . . .
K2 K 0.7500 0.5000 0.0345(2) 0.0205(5) Uani 1 2 d S T P . .
K1 K 0.9904(2) 0.7500 -0.2500 0.0231(5) Uani 1 2 d S T P . .
Na1 Na 0.2500 0.5000 0.5118(4) 0.0224(10) Uani 1 2 d S T P . .
O10 O 0.4418(4) 0.34140(19) 0.3122(5) 0.0170(11) Uani 1 1 d . . . . .
O2 O 0.8961(4) 0.7168(2) 0.0287(5) 0.0201(11) Uani 1 1 d . . . . .
O7 O 0.4300(5) 0.5056(2) 0.1762(6) 0.0254(12) Uani 1 1 d . . . . .
O12 O 0.3580(5) 0.2559(2) 0.4652(6) 0.0224(12) Uani 1 1 d . . . . .
O3 O 0.8079(5) 0.6661(2) -0.2162(5) 0.0197(11) Uani 1 1 d . . . . .
O9 O 0.3254(4) 0.4312(2) 0.3642(6) 0.0200(11) Uani 1 1 d . . . . .
O1 O 0.8085(5) 0.8037(2) 0.1929(6) 0.0225(12) Uani 1 1 d . . . . .
O6 O 0.4386(5) 0.5586(2) 0.4670(5) 0.0233(12) Uani 1 1 d . . . . .
O4 O 0.8595(5) 0.6040(2) 0.0451(6) 0.0236(12) Uani 1 1 d . . . . .
O8 O 0.3835(4) 0.40767(19) 0.0547(5) 0.0159(10) Uani 1 1 d . . . . .
O5 O 0.6382(5) 0.5378(2) 0.2895(6) 0.0245(12) Uani 1 1 d . . . . .
O11 O 0.4192(5) 0.3462(2) 0.6353(6) 0.0229(12) Uani 1 1 d . . . . .

loop_
_atom_site_aniso_label
_atom_site_aniso_U_11
_atom_site_aniso_U_22
_atom_site_aniso_U_33
_atom_site_aniso_U_23
_atom_site_aniso_U_13
_atom_site_aniso_U_12
I3 0.0166(2) 0.0115(3) 0.0119(2) 0.00065(15) -0.00265(17) 0.00055(18)
I4 0.0127(2) 0.0143(3) 0.0112(2) -0.00199(15) -0.00096(17) -0.00075(17)
I5 0.0147(2) 0.0125(3) 0.0117(2) -0.00030(15) -0.00154(17) -0.00050(17)
I1 0.0138(3) 0.0121(3) 0.0096(3) -0.0001(2) 0.000 0.000
I2 0.0139(2) 0.0134(3) 0.0117(2) -0.00247(15) -0.00037(16) 0.00040(17)
K2 0.0220(11) 0.0224(13) 0.0172(10) 0.000 0.000 0.0029(10)
K1 0.0305(14) 0.0233(14) 0.0155(11) -0.0028(9) 0.000 0.000
Na1 0.029(2) 0.026(3) 0.0116(18) 0.000 0.000 0.013(2)
O10 0.018(3) 0.015(3) 0.018(2) 0.0026(19) 0.008(2) 0.003(2)
O2 0.019(3) 0.031(3) 0.010(2) -0.0033(19) 0.004(2) -0.006(2)
O7 0.039(3) 0.013(3) 0.025(3) 0.001(2) -0.013(2) -0.001(2)
O12 0.023(3) 0.016(3) 0.029(3) 0.002(2) 0.006(2) -0.005(2)
O3 0.021(3) 0.031(3) 0.007(2) -0.0027(19) -0.002(2) -0.008(2)
O9 0.021(3) 0.018(3) 0.021(2) -0.0035(19) 0.011(2) 0.001(2)
O1 0.026(3) 0.020(3) 0.022(3) -0.003(2) -0.006(2) 0.013(2)
O6 0.026(3) 0.030(3) 0.013(2) -0.003(2) 0.007(2) 0.001(3)
O4 0.021(3) 0.012(3) 0.037(3) 0.000(2) -0.004(2) 0.003(2)
O8 0.020(3) 0.015(3) 0.013(2) -0.0056(18) -0.005(2) -0.004(2)
O5 0.020(3) 0.035(3) 0.018(2) 0.002(2) -0.005(2) 0.010(2)
O11 0.025(3) 0.022(3) 0.021(3) -0.002(2) -0.008(2) -0.007(2)

loop_
_atom_type_symbol
_atom_type_description
_atom_type_scat_dispersion_real
_atom_type_scat_dispersion_imag
_atom_type_scat_source
I I -0.4742 1.8119 'International Tables Vol C Tables 4.2.6.8 and 6.1.1.4'
K K 0.2009 0.2494 'International Tables Vol C Tables 4.2.6.8 and 6.1.1.4'
Na Na 0.0362 0.0249 'International Tables Vol C Tables 4.2.6.8 and 6.1.1.4'
O O 0.0106 0.0060 'International Tables Vol C Tables 4.2.6.8 and 6.1.1.4'

loop_
_geom_angle_atom_site_label_1
_geom_angle_atom_site_label_2
_geom_angle_atom_site_label_3
_geom_angle
_geom_angle_site_symmetry_1
_geom_angle_site_symmetry_3
_geom_angle_publ_flag
O7 I3 K2 75.28(17) . . ?
O7 I3 O11 171.52(18) . 5_666 ?
O6 I3 K2 135.27(18) . . ?
O6 I3 O7 97.4(2) . . ?
O6 I3 O5 104.2(2) . . ?
O6 I3 O11 89.2(2) . 5_666 ?
O5 I3 K2 35.38(15) . . ?
O5 I3 O7 94.4(2) . . ?
O5 I3 O11 89.1(2) . 5_666 ?
O11 I3 K2 103.69(13) 5_666 . ?
O10 I4 K2 128.40(14) . 5_665 ?
O7 I4 K2 45.73(14) . 5_665 ?
O7 I4 O10 171.5(2) . . ?
O9 I4 K2 79.84(17) . 5_665 ?
O9 I4 O10 83.5(2) . . ?
O9 I4 O7 88.9(2) . . ?
O9 I4 O8 101.2(2) . . ?
O8 I4 K2 46.37(16) . 5_665 ?
O8 I4 O10 90.8(2) . . ?
O8 I4 O7 86.8(2) . . ?
O10 I5 K1 98.65(15) . 2_666 ?
O12 I5 K1 53.22(17) . 2_666 ?
O12 I5 O10 91.9(2) . . ?
O12 I5 O11 98.7(2) . . ?
O11 I5 K1 45.61(17) . 2_666 ?
O11 I5 O10 95.8(2) . . ?
O2 I1 O2 173.2(3) . 4_565 ?
O1 I1 O2 85.4(2) 4_565 . ?
O1 I1 O2 90.3(2) 4_565 4_565 ?
O1 I1 O2 90.3(2) . . ?
O1 I1 O2 85.4(2) . 4_565 ?
O1 I1 O1 101.6(4) 4_565 . ?
K1 I2 K2 130.72(3) . . ?
O2 I2 K2 136.53(16) . . ?
O2 I2 K1 41.86(13) . . ?
O3 I2 K2 98.32(17) . . ?
O3 I2 K1 48.41(16) . . ?
O3 I2 O2 90.3(2) . . ?
O4 I2 K2 38.32(17) . . ?
O4 I2 K1 104.55(18) . . ?
O4 I2 O2 98.2(2) . . ?
O4 I2 O3 100.8(2) . . ?
I4 K2 I3 170.02(4) 6_655 . ?
I4 K2 I3 70.008(11) 5_665 . ?
I4 K2 I4 103.58(5) 5_665 6_655 ?
I4 K2 Na1 128.21(3) 6_655 5_666 ?
I4 K2 Na1 128.21(3) 5_665 5_666 ?
Na1 K2 I3 58.68(3) 5_666 . ?
O7 K2 I3 151.61(11) 6_655 . ?
O7 K2 I3 78.11(11) 5_665 . ?
O7 K2 I4 92.41(12) 6_655 5_665 ?
O7 K2 I4 92.41(12) 5_665 6_655 ?
O7 K2 I4 32.46(10) 6_655 6_655 ?
O7 K2 I4 32.46(10) 5_665 5_665 ?
O7 K2 Na1 130.40(12) 6_655 5_666 ?
O7 K2 Na1 130.40(12) 5_665 5_666 ?
O7 K2 O7 99.2(2) 5_665 6_655 ?
O7 K2 O4 68.63(15) 5_665 2_665 ?
O7 K2 O4 68.63(15) 6_655 . ?
O7 K2 O4 113.91(15) 6_655 2_665 ?
O7 K2 O4 113.91(15) 5_665 . ?
O7 K2 O8 56.74(14) 6_655 6_655 ?
O7 K2 O8 101.76(15) 5_665 6_655 ?
O7 K2 O8 56.74(14) 5_665 5_665 ?
O7 K2 O8 101.76(15) 6_655 5_665 ?
O4 K2 I3 86.43(11) . . ?
O4 K2 I3 91.69(10) 2_665 . ?
O4 K2 I4 100.44(11) . 6_655 ?
O4 K2 I4 81.82(10) . 5_665 ?
O4 K2 I4 100.44(11) 2_665 5_665 ?
O4 K2 I4 81.82(10) 2_665 6_655 ?
O4 K2 Na1 88.19(11) 2_665 5_666 ?
O4 K2 Na1 88.19(11) . 5_666 ?
O4 K2 O4 176.4(2) 2_665 . ?
O8 K2 I3 52.87(9) 5_665 . ?
O8 K2 I3 151.65(10) 6_655 . ?
O8 K2 I4 27.24(9) 5_665 5_665 ?
O8 K2 I4 124.07(11) 5_665 6_655 ?
O8 K2 I4 27.24(9) 6_655 6_655 ?
O8 K2 I4 124.07(11) 6_655 5_665 ?
O8 K2 Na1 105.42(10) 5_665 5_666 ?
O8 K2 Na1 105.42(10) 6_655 5_666 ?
O8 K2 O4 62.87(14) 5_665 . ?
O8 K2 O4 62.87(14) 6_655 2_665 ?
O8 K2 O4 118.22(14) 6_655 . ?
O8 K2 O4 118.22(14) 5_665 2_665 ?
O8 K2 O8 149.15(19) 6_655 5_665 ?
O5 K2 I3 22.63(11) . . ?
O5 K2 I3 94.96(12) 2_665 . ?
O5 K2 I4 91.83(10) 2_665 6_655 ?
O5 K2 I4 91.83(10) . 5_665 ?
O5 K2 I4 164.48(12) 2_665 5_665 ?
O5 K2 I4 164.48(12) . 6_655 ?
O5 K2 Na1 36.42(11) 2_665 5_666 ?
O5 K2 Na1 36.42(11) . 5_666 ?
O5 K2 O7 150.74(17) . 6_655 ?
O5 K2 O7 150.74(17) 2_665 5_665 ?
O5 K2 O7 99.82(16) . 5_665 ?
O5 K2 O7 99.82(16) 2_665 6_655 ?
O5 K2 O4 83.37(17) 2_665 2_665 ?
O5 K2 O4 93.71(16) . 2_665 ?
O5 K2 O4 93.71(16) 2_665 . ?
O5 K2 O4 83.37(17) . . ?
O5 K2 O8 71.12(14) . 5_665 ?
O5 K2 O8 71.12(14) 2_665 6_655 ?
O5 K2 O8 138.72(15) 2_665 5_665 ?
O5 K2 O8 138.72(15) . 6_655 ?
O5 K2 O5 72.8(2) 2_665 . ?
I5 K1 I5 110.81(7) 3_655 2_664 ?
I5 K1 I2 107.646(12) 3_655 . ?
I5 K1 I2 107.646(12) 2_664 4_564 ?
I5 K1 I2 115.047(13) 2_664 . ?
I5 K1 I2 115.047(12) 3_655 4_564 ?
I2 K1 I2 100.45(6) . 4_564 ?
O2 K1 I5 79.79(10) 4_564 2_664 ?
O2 K1 I5 129.35(12) . 2_664 ?
O2 K1 I5 129.35(12) 4_564 3_655 ?
O2 K1 I5 79.80(10) . 3_655 ?
O2 K1 I2 27.91(11) . . ?
O2 K1 I2 27.91(11) 4_564 4_564 ?
O2 K1 I2 111.65(14) . 4_564 ?
O2 K1 I2 111.65(14) 4_564 . ?
O2 K1 O2 132.5(2) 4_564 . ?
O2 K1 O12 157.09(16) . 2_664 ?
O2 K1 O12 63.46(14) 4_564 2_664 ?
O2 K1 O12 157.09(16) 4_564 3_655 ?
O2 K1 O12 63.46(14) . 3_655 ?
O2 K1 O3 90.07(16) 4_564 . ?
O2 K1 O3 90.07(16) . 4_564 ?
O2 K1 O3 54.74(14) 4_564 4_564 ?
O2 K1 O3 54.74(14) . . ?
O2 K1 O11 101.85(15) 4_564 3_655 ?
O2 K1 O11 101.85(15) . 2_664 ?
O2 K1 O11 95.86(15) 4_564 2_664 ?
O2 K1 O11 95.86(15) . 3_655 ?
O12 K1 I5 28.49(10) 3_655 3_655 ?
O12 K1 I5 28.49(10) 2_664 2_664 ?
O12 K1 I5 102.10(12) 2_664 3_655 ?
O12 K1 I5 102.10(12) 3_655 2_664 ?
O12 K1 I2 88.49(10) 3_655 . ?
O12 K1 I2 141.31(10) 2_664 . ?
O12 K1 I2 141.31(10) 3_655 4_564 ?
O12 K1 I2 88.49(10) 2_664 4_564 ?
O12 K1 O12 107.8(2) 3_655 2_664 ?
O3 K1 I5 134.30(9) . 3_655 ?
O3 K1 I5 96.57(10) 4_564 3_655 ?
O3 K1 I5 134.30(9) 4_564 2_664 ?
O3 K1 I5 96.57(10) . 2_664 ?
O3 K1 I2 88.64(12) 4_564 . ?
O3 K1 I2 26.84(8) 4_564 4_564 ?
O3 K1 I2 26.84(8) . . ?
O3 K1 I2 88.64(12) . 4_564 ?
O3 K1 O12 112.16(14) 4_564 2_664 ?
O3 K1 O12 117.82(13) 4_564 3_655 ?
O3 K1 O12 112.16(14) . 3_655 ?
O3 K1 O12 117.82(13) . 2_664 ?
O3 K1 O3 88.6(2) 4_564 . ?
O11 K1 I5 116.62(13) 3_655 2_664 ?
O11 K1 I5 116.62(13) 2_664 3_655 ?
O11 K1 I5 28.13(10) 3_655 3_655 ?
O11 K1 I5 28.13(10) 2_664 2_664 ?
O11 K1 I2 87.71(10) 2_664 . ?
O11 K1 I2 87.71(10) 3_655 4_564 ?
O11 K1 I2 121.93(11) 2_664 4_564 ?
O11 K1 I2 121.93(11) 3_655 . ?
O11 K1 O12 95.76(16) 2_664 3_655 ?
O11 K1 O12 56.58(14) 3_655 3_655 ?
O11 K1 O12 95.76(16) 3_655 2_664 ?
O11 K1 O12 56.58(14) 2_664 2_664 ?
O11 K1 O3 146.10(16) 3_655 . ?
O11 K1 O3 146.10(16) 2_664 4_564 ?
O11 K1 O3 73.56(15) 3_655 4_564 ?
O11 K1 O3 73.56(15) 2_664 . ?
O11 K1 O11 135.1(2) 3_655 2_664 ?
K2 Na1 K2 180.0 5_666 5_665 ?
O9 Na1 K2 123.41(14) 2_565 5_666 ?
O9 Na1 K2 56.59(14) . 5_665 ?
O9 Na1 K2 123.41(14) . 5_666 ?
O9 Na1 K2 56.59(14) 2_565 5_665 ?
O9 Na1 O9 113.2(3) . 2_565 ?
O9 Na1 O6 80.84(18) 2_565 . ?
O9 Na1 O6 80.85(18) . 2_565 ?
O9 Na1 O6 90.08(18) . . ?
O9 Na1 O6 90.08(18) 2_565 2_565 ?
O9 Na1 O5 83.62(18) 2_565 6_556 ?
O9 Na1 O5 83.62(18) . 5_666 ?
O9 Na1 O5 155.6(2) 2_565 5_666 ?
O9 Na1 O5 155.6(2) . 6_556 ?
O6 Na1 K2 81.77(12) . 5_665 ?
O6 Na1 K2 98.23(12) 2_565 5_666 ?
O6 Na1 K2 98.23(12) . 5_666 ?
O6 Na1 K2 81.77(12) 2_565 5_665 ?
O6 Na1 O6 163.5(2) 2_565 . ?
O5 Na1 K2 136.56(14) 6_556 5_665 ?
O5 Na1 K2 136.56(14) 5_666 5_665 ?
O5 Na1 K2 43.44(14) 6_556 5_666 ?
O5 Na1 K2 43.44(14) 5_666 5_666 ?
O5 Na1 O6 110.71(19) 5_666 2_565 ?
O5 Na1 O6 81.63(18) 5_666 . ?
O5 Na1 O6 110.71(19) 6_556 . ?
O5 Na1 O6 81.62(18) 6_556 2_565 ?
O5 Na1 O5 86.9(3) 5_666 6_556 ?
I5 O10 I4 113.5(2) . . ?
I1 O2 K1 130.7(2) . . ?
I2 O2 I1 117.7(2) . . ?
I2 O2 K1 110.23(19) . . ?
I3 O7 I4 127.0(2) . . ?
I3 O7 K2 130.0(2) . 5_665 ?
I4 O7 K2 101.81(19) . 5_665 ?
I5 O12 K1 98.3(2) . 2_666 ?
I2 O3 K1 104.7(2) . . ?
I4 O9 Na1 134.5(3) . . ?
I3 O6 Na1 121.9(3) . . ?
I2 O4 K2 118.9(2) . . ?
I4 O8 K2 106.4(2) . 5_665 ?
I3 O5 K2 122.0(2) . . ?
I3 O5 Na1 136.2(3) . 5_666 ?
Na1 O5 K2 100.1(2) 5_666 . ?
I3 O11 K1 118.62(19) 5_666 2_666 ?
I5 O11 I3 133.3(3) . 5_666 ?
I5 O11 K1 106.3(2) . 2_666 ?

loop_
_geom_bond_atom_site_label_1
_geom_bond_atom_site_label_2
_geom_bond_distance
_geom_bond_site_symmetry_2
_geom_bond_publ_flag
I3 K2 3.9231(12) . ?
I3 O7 1.917(5) . ?
I3 O6 1.777(5) . ?
I3 O5 1.780(5) . ?
I3 O11 2.411(5) 5_666 ?
I4 K2 3.7560(13) 5_665 ?
I4 O10 2.117(5) . ?
I4 O7 2.059(5) . ?
I4 O9 1.783(5) . ?
I4 O8 1.792(4) . ?
I5 K1 3.6873(16) 2_666 ?
I5 O10 1.890(5) . ?
I5 O12 1.778(5) . ?
I5 O11 1.811(5) . ?
I1 O2 2.041(4) . ?
I1 O2 2.041(4) 4_565 ?
I1 O1 1.799(5) . ?
I1 O1 1.799(5) 4_565 ?
I2 K2 4.0064(6) . ?
I2 K1 3.8242(18) . ?
I2 O2 1.908(5) . ?
I2 O3 1.786(4) . ?
I2 O4 1.772(5) . ?
K2 I4 3.7560(13) 5_665 ?
K2 I4 3.7560(13) 6_655 ?
K2 Na1 3.834(4) 5_666 ?
K2 O7 2.748(5) 6_655 ?
K2 O7 2.748(5) 5_665 ?
K2 O4 2.837(5) . ?
K2 O4 2.837(5) 2_665 ?
K2 O8 2.834(5) 5_665 ?
K2 O8 2.834(5) 6_655 ?
K2 O5 2.678(5) 2_665 ?
K2 O5 2.678(5) . ?
K1 I5 3.6873(16) 3_655 ?
K1 I5 3.6873(16) 2_664 ?
K1 I2 3.8242(17) 4_564 ?
K1 O2 2.720(5) . ?
K1 O2 2.720(5) 4_564 ?
K1 O12 2.984(6) 3_655 ?
K1 O12 2.984(6) 2_664 ?
K1 O3 2.958(5) . ?
K1 O3 2.958(5) 4_564 ?
K1 O11 2.745(5) 3_655 ?
K1 O11 2.745(5) 2_664 ?
Na1 K2 4.616(4) 5_665 ?
Na1 K2 3.834(4) 5_666 ?
Na1 O9 2.265(5) 2_565 ?
Na1 O9 2.265(5) . ?
Na1 O6 2.641(6) . ?
Na1 O6 2.641(6) 2_565 ?
Na1 O5 2.312(5) 5_666 ?
Na1 O5 2.312(5) 6_556 ?
O7 K2 2.748(5) 5_665 ?
O12 K1 2.984(6) 2_666 ?
O8 K2 2.834(5) 5_665 ?
O5 Na1 2.312(5) 5_666 ?
O11 I3 2.411(5) 5_666 ?
O11 K1 2.745(5) 2_666 ?

loop_
_geom_torsion_atom_site_label_1
_geom_torsion_atom_site_label_2
_geom_torsion_atom_site_label_3
_geom_torsion_atom_site_label_4
_geom_torsion
_geom_torsion_site_symmetry_1
_geom_torsion_site_symmetry_2
_geom_torsion_site_symmetry_3
_geom_torsion_site_symmetry_4
_geom_torsion_publ_flag
K2 I3 O6 Na1 -98.2(3) . . . . ?
K2 I3 O5 Na1 -161.9(6) . . . 5_666 ?
K2 I4 O9 Na1 -78.9(4) 5_665 . . . ?
K2 I2 O3 K1 -138.74(14) . . . . ?
K1 I5 O10 I4 -130.8(2) 2_666 . . . ?
K1 I5 O11 I3 164.0(5) 2_666 . . 5_666 ?
K1 I2 O4 K2 -139.34(19) . . . . ?
O10 I4 O9 Na1 150.1(4) . . . . ?
O10 I4 O8 K2 147.7(2) . . . 5_665 ?
O10 I5 O12 K1 99.4(2) . . . 2_666 ?
O10 I5 O11 I3 67.5(4) . . . 5_666 ?
O10 I5 O11 K1 -96.5(2) . . . 2_666 ?
O2 I2 O3 K1 -1.5(2) . . . . ?
O2 I2 O4 K2 178.4(2) . . . . ?
O7 I3 O6 Na1 -21.6(3) . . . . ?
O7 I3 O5 K2 56.7(3) . . . . ?
O7 I3 O5 Na1 -105.2(4) . . . 5_666 ?
O7 I4 O9 Na1 -33.8(4) . . . . ?
O7 I4 O8 K2 -24.1(2) . . . 5_665 ?
O12 I5 O10 I4 176.1(3) . . . . ?
O12 I5 O11 I3 160.3(4) . . . 5_666 ?
O12 I5 O11 K1 -3.6(3) . . . 2_666 ?
O3 I2 O4 K2 -89.8(3) . . . . ?
O9 I4 O8 K2 64.1(2) . . . 5_665 ?
O6 I3 O5 K2 155.5(3) . . . . ?
O6 I3 O5 Na1 -6.4(5) . . . 5_666 ?
O4 I2 O3 K1 -99.9(2) . . . . ?
O8 I4 O9 Na1 -120.3(4) . . . . ?
O5 I3 O6 Na1 -118.1(3) . . . . ?
O11 I3 O6 Na1 153.1(3) 5_666 . . . ?
O11 I3 O5 K2 -115.6(3) 5_666 . . . ?
O11 I3 O5 Na1 82.5(4) 5_666 . . 5_666 ?
O11 I5 O10 I4 -84.9(3) . . . . ?
O11 I5 O12 K1 3.2(2) . . . 2_666 ?
